data_7047279
loop_
_publ_author_name
'Yang, Wu'
'Chen, Chen'
'Chan, Kin Shing'

_publ_section_title
;
 Hydrodebromination of allylic and benzylic bromides with water catalyzed
 by a rhodium porphyrin complex.
;
_journal_issue 37
_journal_name_full 'Dalton transactions (Cambridge, England : 2003)'
_journal_page_first 12879
_journal_page_last 12883
_journal_paper_doi 10.1039/c8dt02168f
_journal_volume 47
_journal_year 2018
_chemical_formula_moiety '2(C48.72 H38.16 Br N4 O0.72 Rh), C49 H39 Br N4 O Rh'
_chemical_formula_sum 'C146.44 H115.31 Br3 N12 O2.44 Rh3'
_chemical_formula_weight 2630.59
_space_group_crystal_system triclinic
_space_group_IT_number 2
_space_group_name_Hall '-P 1'
_space_group_name_H-M_alt 'P -1'
_symmetry_space_group_name_Hall '-P 1'
_symmetry_space_group_name_H-M 'P -1'
_atom_sites_solution_hydrogens geom
_audit_creation_date 2018-07-11
_audit_creation_method
;
Olex2 1.2
(compiled 2018.05.29 svn.r3508 for OlexSys, GUI svn.r5506)
;
_audit_update_record
;
2018-07-16 deposited with the CCDC.
2018-08-16 downloaded from the CCDC.
;
_cell_angle_alpha 97.727(2)
_cell_angle_beta 102.976(2)
_cell_angle_gamma 97.590(2)
_cell_formula_units_Z 1
_cell_length_a 11.4853(8)
_cell_length_b 12.4928(9)
_cell_length_c 23.5322(17)
_cell_measurement_reflns_used 9759
_cell_measurement_temperature 302(2)
_cell_measurement_theta_max 27.521
_cell_measurement_theta_min 2.379
_cell_volume 3214.0(4)
_computing_cell_refinement 'SAINT v8.34A (Bruker, 2013)'
_computing_data_reduction 'SAINT v8.34A (Bruker, 2013)'
_computing_molecular_graphics 'Olex2 (Dolomanov et al., 2009)'
_computing_publication_material 'Olex2 (Dolomanov et al., 2009)'
_computing_structure_refinement 'ShelXL (Sheldrick, 2015)'
_diffrn_ambient_temperature 301.91
_diffrn_measured_fraction_theta_full 0.997
_diffrn_measured_fraction_theta_max 0.997
_diffrn_measurement_device_type 'BRUKER D8VENTURE DIFFRACTOMETER'
_diffrn_measurement_method 'PHI & OMEGA SCAN'
_diffrn_radiation_type MoK\a
_diffrn_radiation_wavelength 0.71073
_diffrn_reflns_av_R_equivalents 0.0379
_diffrn_reflns_av_unetI/netI 0.0198
_diffrn_reflns_Laue_measured_fraction_full 0.997
_diffrn_reflns_Laue_measured_fraction_max 0.997
_diffrn_reflns_limit_h_max 13
_diffrn_reflns_limit_h_min -13
_diffrn_reflns_limit_k_max 14
_diffrn_reflns_limit_k_min -14
_diffrn_reflns_limit_l_max 28
_diffrn_reflns_limit_l_min -28
_diffrn_reflns_number 117626
_diffrn_reflns_point_group_measured_fraction_full 0.997
_diffrn_reflns_point_group_measured_fraction_max 0.997
_diffrn_reflns_theta_full 25.242
_diffrn_reflns_theta_max 25.248
_diffrn_reflns_theta_min 2.657
_exptl_absorpt_coefficient_mu 1.370
_exptl_absorpt_correction_T_max 0.7456
_exptl_absorpt_correction_T_min 0.5843
_exptl_absorpt_correction_type multi-scan
_exptl_absorpt_process_details
;
SADABS-2014/4 (Bruker,2014/4) was used for absorption correction.
wR2(int) was 0.0933 before and 0.0572 after correction.
The Ratio of minimum to maximum transmission is 0.7837.
The \l/2 correction factor is 0.00150.
;
_exptl_crystal_colour red
_exptl_crystal_density_diffrn 1.359
_exptl_crystal_description block
_exptl_crystal_F_000 1337
_exptl_crystal_size_max 0.5
_exptl_crystal_size_mid 0.4
_exptl_crystal_size_min 0.3
_refine_diff_density_max 0.522
_refine_diff_density_min -1.096
_refine_diff_density_rms 0.079
_refine_ls_extinction_method none
_refine_ls_goodness_of_fit_ref 1.216
_refine_ls_hydrogen_treatment constr
_refine_ls_matrix_type full
_refine_ls_number_parameters 784
_refine_ls_number_reflns 11583
_refine_ls_number_restraints 0
_refine_ls_restrained_S_all 1.216
_refine_ls_R_factor_all 0.0645
_refine_ls_R_factor_gt 0.0577
_refine_ls_shift/su_max 0.000
_refine_ls_shift/su_mean 0.000
_refine_ls_structure_factor_coef Fsqd
_refine_ls_weighting_details 'w=1/[\s^2^(Fo^2^)+(0.0252P)^2^+11.1970P] where P=(Fo^2^+2Fc^2^)/3'
_refine_ls_weighting_scheme calc
_refine_ls_wR_factor_gt 0.1373
_refine_ls_wR_factor_ref 0.1404
_reflns_Friedel_coverage 0.000
_reflns_number_gt 10354
_reflns_number_total 11583
_reflns_threshold_expression 'I > 2\s(I)'
_cod_data_source_file c8dt02168f2.cif
_cod_data_source_block p_sq
_cod_depositor_comments 'Adding full bibliography for 7047279--7047280.cif.'
_cod_database_code 7047279
_shelx_shelxl_version_number 2017/1
_shelx_space_group_comment
;
The symmetry employed for this shelxl refinement is uniquely defined
by the following loop, which should always be used as a source of
symmetry information in preference to the above space-group names.
They are only intended as comments.
;
_shelx_estimated_absorpt_t_max 0.684
_shelx_estimated_absorpt_t_min 0.547
_olex2_refinement_description
;
1. Fixed Uiso
 At 1.2 times of:
  All C(H) groups
 At 1.5 times of:
  All C(H,H,H) groups
2. Others
 Sof(Br1)=1-FVAR(1)
 Sof(Br1')=FVAR(1)
 Fixed Sof: Br2(0.5) C88(0.5) H88A(0.5) H88B(0.5) H88C(0.5) O1(0.5)
 C0AA(0.71901) H0AA(0.71901) H0AB(0.71901) H0AC(0.71901) O2(0.71901)
3.a Me refined with riding coordinates:
 C27(H27A,H27B,H27C), C37(H37A,H37B,H37C), C47(H47A,H47B,H47C), C57(H57A,H57B,
 H57C), C77(H77A,H77B,H77C), C87(H87A,H87B,H87C)
3.b Aromatic/amide H refined with riding coordinates:
 C2(H2), C3(H3), C7(H7), C8(H8), C12(H12), C13(H13), C17(H17), C18(H18),
 C22(H22), C23(H23), C25(H25), C26(H26), C32(H32), C33(H33), C35(H35), C36(H36),
  C42(H42), C43(H43), C45(H45), C46(H46), C52(H52), C53(H53), C55(H55),
 C56(H56), C62(H62), C63(H63), C67(H67), C68(H68), C72(H72), C73(H73), C75(H75),
  C76(H76), C82(H82), C83(H83), C85(H85), C86(H86)
3.c Idealised Me refined as rotating group:
 C88(H88A,H88B,H88C), C0AA(H0AA,H0AB,H0AC)
;
_olex2_submission_special_instructions 'No special instructions were received'

loop_
_space_group_symop_operation_xyz
'x, y, z'
'-x, -y, -z'

loop_
_atom_site_label
_atom_site_type_symbol
_atom_site_fract_x
_atom_site_fract_y
_atom_site_fract_z
_atom_site_U_iso_or_equiv
_atom_site_adp_type
_atom_site_occupancy
_atom_site_site_symmetry_order
_atom_site_calc_flag
_atom_site_refinement_flags_posn
_atom_site_refinement_flags_adp
_atom_site_refinement_flags_occupancy
_atom_site_disorder_assembly
_atom_site_disorder_group
Rh1 Rh 0.07640(3) 0.78602(3) 0.32689(2) 0.04042(12) Uani 1 1 d . . . . .
Rh2 Rh 0.500000 1.000000 0.000000 0.04060(15) Uani 1 2 d S T P . .
Br1' Br 0.04153(8) 0.87553(7) 0.41501(4) 0.0613(3) Uani 0.720(2) 1 d . . . A 1
Br1 Br 0.1148(8) 0.7014(5) 0.2416(3) 0.0566(13) Uani 0.280(2) 1 d . . . A 2
Br2 Br 0.2966(2) 1.0485(2) -0.03142(13) 0.0606(6) Uani 0.5 1 d . . . B -1
N1 N 0.2309(4) 0.7445(3) 0.3742(2) 0.0438(10) Uani 1 1 d . . . . .
N2 N -0.0200(4) 0.6444(3) 0.3371(2) 0.0453(10) Uani 1 1 d . . . . .
N3 N -0.0770(4) 0.8263(3) 0.2783(2) 0.0445(10) Uani 1 1 d . . . . .
N4 N 0.1731(4) 0.9252(3) 0.3159(2) 0.0455(10) Uani 1 1 d . . . . .
N5 N 0.5569(4) 1.1541(3) 0.04692(19) 0.0452(10) Uani 1 1 d . . . . .
N6 N 0.4606(4) 0.9470(3) 0.07291(18) 0.0449(10) Uani 1 1 d . . . . .
C1 C 0.3447(5) 0.8069(4) 0.3892(2) 0.0465(12) Uani 1 1 d . . . . .
C2 C 0.4254(5) 0.7530(5) 0.4270(3) 0.0517(13) Uani 1 1 d . . . . .
H2 H 0.507622 0.777949 0.443477 0.062 Uiso 1 1 calc R . . . .
C3 C 0.3611(5) 0.6597(5) 0.4343(2) 0.0513(13) Uani 1 1 d . . . . .
H3 H 0.390768 0.608604 0.456551 0.062 Uiso 1 1 calc R . . . .
C4 C 0.2384(5) 0.6539(4) 0.4014(2) 0.0442(12) Uani 1 1 d . . . . .
C5 C 0.1431(5) 0.5692(4) 0.3975(2) 0.0470(12) Uani 1 1 d . . . . .
C6 C 0.0249(5) 0.5666(4) 0.3677(3) 0.0483(13) Uani 1 1 d . . . . .
C7 C -0.0739(5) 0.4793(5) 0.3632(3) 0.0556(14) Uani 1 1 d . . . . .
H7 H -0.068212 0.415344 0.379047 0.067 Uiso 1 1 calc R . . . .
C8 C -0.1758(5) 0.5065(5) 0.3321(3) 0.0531(14) Uani 1 1 d . . . . .
H8 H -0.253153 0.465239 0.322691 0.064 Uiso 1 1 calc R . . . .
C9 C -0.1429(5) 0.6111(4) 0.3160(2) 0.0471(12) Uani 1 1 d . . . . .
C10 C -0.2236(5) 0.6677(4) 0.2846(2) 0.0461(12) Uani 1 1 d . . . . .
C11 C -0.1932(4) 0.7673(4) 0.2665(2) 0.0449(12) Uani 1 1 d . . . . .
C12 C -0.2753(5) 0.8251(5) 0.2334(3) 0.0518(14) Uani 1 1 d . . . . .
H12 H -0.358468 0.802470 0.219081 0.062 Uiso 1 1 calc R . . . .
C13 C -0.2113(5) 0.9181(5) 0.2265(3) 0.0527(14) Uani 1 1 d . . . . .
H13 H -0.242542 0.971821 0.206816 0.063 Uiso 1 1 calc R . . . .
C14 C -0.0865(5) 0.9205(4) 0.2547(2) 0.0466(12) Uani 1 1 d . . . . .
C15 C 0.0088(5) 1.0037(4) 0.2582(2) 0.0462(12) Uani 1 1 d . . . . .
C16 C 0.1291(5) 1.0029(4) 0.2850(3) 0.0489(13) Uani 1 1 d . . . . .
C17 C 0.2297(5) 1.0831(5) 0.2840(3) 0.0594(15) Uani 1 1 d . . . . .
H17 H 0.224905 1.143729 0.265117 0.071 Uiso 1 1 calc R . . . .
C18 C 0.3297(5) 1.0570(5) 0.3141(3) 0.0576(15) Uani 1 1 d . . . . .
H18 H 0.407709 1.095528 0.320217 0.069 Uiso 1 1 calc R . . . .
C19 C 0.2967(5) 0.9571(4) 0.3361(3) 0.0477(13) Uani 1 1 d . . . . .
C20 C 0.3774(5) 0.9043(4) 0.3708(2) 0.0479(13) Uani 1 1 d . . . . .
C21 C 0.1719(5) 0.4727(4) 0.4266(2) 0.0491(13) Uani 1 1 d . . . . .
C22 C 0.2206(7) 0.3911(6) 0.3996(3) 0.0741(19) Uani 1 1 d . . . . .
H22 H 0.240299 0.397262 0.363785 0.089 Uiso 1 1 calc R . . . .
C23 C 0.2407(7) 0.2990(6) 0.4259(4) 0.083(2) Uani 1 1 d . . . . .
H23 H 0.275415 0.245408 0.407457 0.100 Uiso 1 1 calc R . . . .
C24 C 0.2113(6) 0.2854(6) 0.4773(3) 0.0710(19) Uani 1 1 d . . . . .
C25 C 0.1646(7) 0.3677(7) 0.5043(3) 0.082(2) Uani 1 1 d . . . . .
H25 H 0.143838 0.361005 0.539844 0.098 Uiso 1 1 calc R . . . .
C26 C 0.1477(7) 0.4601(6) 0.4799(3) 0.0736(19) Uani 1 1 d . . . . .
H26 H 0.118979 0.515827 0.500261 0.088 Uiso 1 1 calc R . . . .
C27 C 0.2280(7) 0.1810(7) 0.5031(5) 0.115(4) Uani 1 1 d . . . . .
H27A H 0.202681 0.185401 0.539423 0.173 Uiso 1 1 calc R . . . .
H27B H 0.179923 0.118877 0.475405 0.173 Uiso 1 1 calc R . . . .
H27C H 0.311857 0.173236 0.510654 0.173 Uiso 1 1 calc R . . . .
C31 C -0.3552(5) 0.6200(4) 0.2698(2) 0.0449(12) Uani 1 1 d . . . . .
C32 C -0.4200(6) 0.6236(6) 0.3121(3) 0.0691(19) Uani 1 1 d . . . . .
H32 H -0.381162 0.656599 0.350805 0.083 Uiso 1 1 calc R . . . .
C33 C -0.5426(6) 0.5790(6) 0.2986(3) 0.074(2) Uani 1 1 d . . . . .
H33 H -0.584055 0.583435 0.328342 0.089 Uiso 1 1 calc R . . . .
C34 C -0.6028(5) 0.5292(5) 0.2430(3) 0.0617(16) Uani 1 1 d . . . . .
C35 C -0.5396(6) 0.5246(6) 0.2002(3) 0.074(2) Uani 1 1 d . . . . .
H35 H -0.578666 0.490122 0.161796 0.089 Uiso 1 1 calc R . . . .
C36 C -0.4178(6) 0.5708(6) 0.2132(3) 0.0721(19) Uani 1 1 d . . . . .
H36 H -0.377499 0.568522 0.183058 0.087 Uiso 1 1 calc R . . . .
C37 C -0.7344(6) 0.4785(7) 0.2283(4) 0.093(3) Uani 1 1 d . . . . .
H37A H -0.760651 0.447527 0.187018 0.140 Uiso 1 1 calc R . . . .
H37B H -0.745003 0.421990 0.251474 0.140 Uiso 1 1 calc R . . . .
H37C H -0.781538 0.533718 0.237055 0.140 Uiso 1 1 calc R . . . .
C41 C -0.0188(5) 1.1045(4) 0.2327(3) 0.0481(13) Uani 1 1 d . . . . .
C42 C -0.0666(6) 1.1039(5) 0.1738(3) 0.0669(17) Uani 1 1 d . . . . .
H42 H -0.087417 1.037715 0.147611 0.080 Uiso 1 1 calc R . . . .
C43 C -0.0845(7) 1.2010(6) 0.1526(4) 0.080(2) Uani 1 1 d . . . . .
H43 H -0.116679 1.198558 0.112352 0.096 Uiso 1 1 calc R . . . .
C44 C -0.0555(5) 1.2993(5) 0.1897(4) 0.0684(19) Uani 1 1 d . . . . .
C45 C -0.0115(6) 1.3008(5) 0.2484(4) 0.0727(19) Uani 1 1 d . . . . .
H45 H 0.007652 1.367316 0.274251 0.087 Uiso 1 1 calc R . . . .
C46 C 0.0056(6) 1.2045(5) 0.2705(3) 0.0633(16) Uani 1 1 d . . . . .
H46 H 0.033545 1.207270 0.311065 0.076 Uiso 1 1 calc R . . . .
C47 C -0.0721(7) 1.4062(6) 0.1677(5) 0.108(3) Uani 1 1 d . . . . .
H47A H -0.103808 1.391794 0.125499 0.161 Uiso 1 1 calc R . . . .
H47B H -0.127734 1.440253 0.186011 0.161 Uiso 1 1 calc R . . . .
H47C H 0.004613 1.454172 0.177483 0.161 Uiso 1 1 calc R . . . .
C51 C 0.5080(5) 0.9580(4) 0.3884(2) 0.0479(13) Uani 1 1 d . . . . .
C52 C 0.5877(5) 0.9278(6) 0.3564(3) 0.0673(18) Uani 1 1 d . . . . .
H52 H 0.561841 0.869370 0.325044 0.081 Uiso 1 1 calc R . . . .
C53 C 0.7056(6) 0.9821(7) 0.3697(3) 0.078(2) Uani 1 1 d . . . . .
H53 H 0.757817 0.959801 0.347243 0.093 Uiso 1 1 calc R . . . .
C54 C 0.7467(5) 1.0684(6) 0.4156(3) 0.0612(16) Uani 1 1 d . . . . .
C55 C 0.6694(6) 1.0967(6) 0.4487(3) 0.0712(18) Uani 1 1 d . . . . .
H55 H 0.696478 1.152932 0.481155 0.085 Uiso 1 1 calc R . . . .
C56 C 0.5515(6) 1.0431(5) 0.4349(3) 0.0671(17) Uani 1 1 d . . . . .
H56 H 0.499798 1.065162 0.457830 0.080 Uiso 1 1 calc R . . . .
C57 C 0.8744(6) 1.1338(8) 0.4275(4) 0.097(3) Uani 1 1 d . . . . .
H57A H 0.915860 1.102256 0.399945 0.145 Uiso 1 1 calc R . . . .
H57B H 0.869444 1.208399 0.422891 0.145 Uiso 1 1 calc R . . . .
H57C H 0.918150 1.131865 0.467116 0.145 Uiso 1 1 calc R . . . .
C61 C 0.6019(5) 1.2454(4) 0.0266(2) 0.0473(12) Uani 1 1 d . . . . .
C62 C 0.6343(5) 1.3372(5) 0.0737(2) 0.0535(14) Uani 1 1 d . . . . .
H62 H 0.667674 1.408154 0.071629 0.064 Uiso 1 1 calc R . . . .
C63 C 0.6076(5) 1.3019(5) 0.1214(3) 0.0537(14) Uani 1 1 d . . . . .
H63 H 0.617293 1.344225 0.158302 0.064 Uiso 1 1 calc R . . . .
C64 C 0.5610(5) 1.1862(4) 0.1047(2) 0.0465(12) Uani 1 1 d . . . . .
C65 C 0.5259(5) 1.1204(4) 0.1433(2) 0.0470(12) Uani 1 1 d . . . . .
C66 C 0.4806(5) 1.0086(4) 0.1278(2) 0.0446(12) Uani 1 1 d . . . . .
C67 C 0.4461(6) 0.9391(5) 0.1675(2) 0.0559(14) Uani 1 1 d . . . . .
H67 H 0.449830 0.960976 0.207351 0.067 Uiso 1 1 calc R . . . .
C68 C 0.4078(5) 0.8370(5) 0.1367(2) 0.0545(14) Uani 1 1 d . . . . .
H68 H 0.381467 0.775103 0.151416 0.065 Uiso 1 1 calc R . . . .
C69 C 0.4150(5) 0.8412(4) 0.0765(2) 0.0474(12) Uani 1 1 d . . . . .
C70 C 0.3844(5) 0.7523(4) 0.0311(2) 0.0495(13) Uani 1 1 d . . . . .
C71 C 0.5391(5) 1.1753(4) 0.2058(2) 0.0464(12) Uani 1 1 d . . . . .
C72 C 0.4488(5) 1.2271(5) 0.2210(3) 0.0563(14) Uani 1 1 d . . . . .
H72 H 0.377243 1.224874 0.192610 0.068 Uiso 1 1 calc R . . . .
C73 C 0.4632(6) 1.2827(5) 0.2784(3) 0.0608(16) Uani 1 1 d . . . . .
H73 H 0.401680 1.317806 0.287674 0.073 Uiso 1 1 calc R . . . .
C74 C 0.5673(6) 1.2861(5) 0.3211(3) 0.0576(16) Uani 1 1 d . . . . .
C75 C 0.6561(7) 1.2361(5) 0.3060(3) 0.0685(18) Uani 1 1 d . . . . .
H75 H 0.727381 1.238104 0.334562 0.082 Uiso 1 1 calc R . . . .
C76 C 0.6434(6) 1.1819(5) 0.2488(3) 0.0634(16) Uani 1 1 d . . . . .
H76 H 0.706802 1.149617 0.239661 0.076 Uiso 1 1 calc R . . . .
C77 C 0.5808(8) 1.3449(6) 0.3839(3) 0.081(2) Uani 1 1 d . . . . .
H77A H 0.508908 1.375036 0.386050 0.122 Uiso 1 1 calc R . . . .
H77B H 0.592406 1.293734 0.410864 0.122 Uiso 1 1 calc R . . . .
H77C H 0.649495 1.402811 0.394380 0.122 Uiso 1 1 calc R . . . .
C81 C 0.3278(5) 0.6433(5) 0.0419(2) 0.0504(13) Uani 1 1 d . . . . .
C82 C 0.3895(7) 0.5551(5) 0.0415(3) 0.0645(16) Uani 1 1 d . . . . .
H82 H 0.468644 0.564540 0.037368 0.077 Uiso 1 1 calc R . . . .
C83 C 0.3343(8) 0.4530(5) 0.0471(3) 0.078(2) Uani 1 1 d . . . . .
H83 H 0.377594 0.395250 0.046215 0.093 Uiso 1 1 calc R . . . .
C84 C 0.2210(8) 0.4341(6) 0.0539(3) 0.082(2) Uani 1 1 d . . . . .
C85 C 0.1573(7) 0.5239(7) 0.0556(3) 0.087(2) Uani 1 1 d . . . . .
H85 H 0.078945 0.514177 0.060757 0.104 Uiso 1 1 calc R . . . .
C86 C 0.2120(6) 0.6265(6) 0.0494(3) 0.0713(18) Uani 1 1 d . . . . .
H86 H 0.169281 0.684714 0.050349 0.086 Uiso 1 1 calc R . . . .
C87 C 0.1590(10) 0.3226(7) 0.0601(4) 0.123(4) Uani 1 1 d . . . . .
H87A H 0.078631 0.327615 0.064472 0.185 Uiso 1 1 calc R . . . .
H87B H 0.154441 0.270399 0.025484 0.185 Uiso 1 1 calc R . . . .
H87C H 0.204596 0.299325 0.094359 0.185 Uiso 1 1 calc R . . . .
C88 C 0.7078(16) 0.890(2) 0.0453(9) 0.089(6) Uani 0.5 1 d . . . B 1
H88A H 0.661036 0.825629 0.019345 0.134 Uiso 0.5 1 calc GR . . B 1
H88B H 0.688361 0.894423 0.083084 0.134 Uiso 0.5 1 calc GR . . B 1
H88C H 0.792571 0.887580 0.050328 0.134 Uiso 0.5 1 calc GR . . B 1
O1 O 0.6817(19) 0.9796(17) 0.0218(10) 0.081(7) Uani 0.5 1 d . . . B 1
C0AA C 0.1973(10) 0.7414(9) 0.2203(5) 0.084(3) Uani 0.719 1 d . . . A 1
H0AA H 0.199638 0.695616 0.184523 0.126 Uiso 0.719 1 calc GR . . A 1
H0AB H 0.270546 0.743651 0.250023 0.126 Uiso 0.719 1 calc GR . . A 1
H0AC H 0.190233 0.814218 0.212728 0.126 Uiso 0.719 1 calc GR . . A 1
O2 O 0.100(2) 0.6998(17) 0.2398(9) 0.094(9) Uani 0.719 1 d . . . A 1

loop_
_atom_site_aniso_label
_atom_site_aniso_U_11
_atom_site_aniso_U_22
_atom_site_aniso_U_33
_atom_site_aniso_U_23
_atom_site_aniso_U_13
_atom_site_aniso_U_12
Rh1 0.0330(2) 0.0380(2) 0.0486(2) 0.00781(17) 0.01024(17) -0.00053(16)
Rh2 0.0411(3) 0.0408(3) 0.0371(3) -0.0003(2) 0.0119(2) 0.0000(2)
Br1' 0.0612(6) 0.0666(6) 0.0539(5) -0.0004(4) 0.0178(4) 0.0075(4)
Br1 0.061(2) 0.052(3) 0.052(3) 0.0005(19) 0.0089(18) 0.0097(18)
Br2 0.0491(10) 0.0689(17) 0.0614(14) 0.0100(12) 0.0082(10) 0.0124(12)
N1 0.031(2) 0.044(2) 0.056(3) 0.010(2) 0.0114(19) 0.0027(18)
N2 0.038(2) 0.039(2) 0.058(3) 0.011(2) 0.013(2) -0.0017(18)
N3 0.035(2) 0.040(2) 0.057(3) 0.010(2) 0.009(2) 0.0027(18)
N4 0.034(2) 0.040(2) 0.060(3) 0.011(2) 0.010(2) -0.0027(18)
N5 0.046(2) 0.044(2) 0.043(2) 0.0015(19) 0.014(2) 0.0000(19)
N6 0.050(3) 0.041(2) 0.041(2) 0.0024(19) 0.013(2) 0.0003(19)
C1 0.038(3) 0.048(3) 0.048(3) 0.005(2) 0.006(2) -0.001(2)
C2 0.041(3) 0.054(3) 0.055(3) 0.007(3) 0.006(2) 0.003(2)
C3 0.049(3) 0.052(3) 0.051(3) 0.011(3) 0.009(3) 0.007(3)
C4 0.044(3) 0.043(3) 0.047(3) 0.009(2) 0.013(2) 0.005(2)
C5 0.045(3) 0.045(3) 0.050(3) 0.007(2) 0.012(2) 0.004(2)
C6 0.049(3) 0.041(3) 0.059(3) 0.012(2) 0.020(3) 0.005(2)
C7 0.051(3) 0.040(3) 0.077(4) 0.016(3) 0.019(3) -0.001(2)
C8 0.040(3) 0.047(3) 0.070(4) 0.014(3) 0.014(3) -0.006(2)
C9 0.039(3) 0.042(3) 0.058(3) 0.008(2) 0.013(2) -0.004(2)
C10 0.036(3) 0.042(3) 0.056(3) 0.004(2) 0.011(2) -0.001(2)
C11 0.034(3) 0.043(3) 0.053(3) 0.002(2) 0.008(2) 0.001(2)
C12 0.034(3) 0.052(3) 0.064(4) 0.009(3) 0.006(2) 0.000(2)
C13 0.045(3) 0.047(3) 0.064(4) 0.014(3) 0.007(3) 0.008(2)
C14 0.045(3) 0.044(3) 0.050(3) 0.009(2) 0.013(2) 0.004(2)
C15 0.045(3) 0.046(3) 0.047(3) 0.010(2) 0.011(2) 0.004(2)
C16 0.045(3) 0.040(3) 0.059(3) 0.007(2) 0.015(3) -0.002(2)
C17 0.049(3) 0.048(3) 0.082(4) 0.019(3) 0.020(3) -0.004(3)
C18 0.041(3) 0.048(3) 0.082(4) 0.019(3) 0.013(3) -0.002(2)
C19 0.037(3) 0.043(3) 0.060(3) 0.008(2) 0.013(2) -0.005(2)
C20 0.040(3) 0.046(3) 0.055(3) 0.005(2) 0.013(2) 0.000(2)
C21 0.043(3) 0.049(3) 0.053(3) 0.013(3) 0.009(2) 0.001(2)
C22 0.087(5) 0.072(4) 0.078(5) 0.024(4) 0.036(4) 0.031(4)
C23 0.095(6) 0.067(5) 0.099(6) 0.026(4) 0.027(5) 0.038(4)
C24 0.050(4) 0.064(4) 0.091(5) 0.032(4) -0.004(3) -0.002(3)
C25 0.099(6) 0.087(5) 0.071(5) 0.038(4) 0.028(4) 0.023(5)
C26 0.096(5) 0.071(4) 0.062(4) 0.013(3) 0.031(4) 0.018(4)
C27 0.071(5) 0.094(6) 0.171(9) 0.079(6) -0.016(5) 0.004(4)
C31 0.037(3) 0.039(3) 0.055(3) 0.005(2) 0.009(2) -0.001(2)
C32 0.053(4) 0.077(4) 0.063(4) -0.021(3) 0.020(3) -0.016(3)
C33 0.054(4) 0.082(5) 0.078(5) -0.017(4) 0.031(3) -0.008(3)
C34 0.042(3) 0.052(3) 0.082(5) 0.009(3) 0.004(3) 0.000(3)
C35 0.059(4) 0.089(5) 0.054(4) 0.003(3) -0.002(3) -0.018(4)
C36 0.063(4) 0.089(5) 0.053(4) -0.001(3) 0.017(3) -0.021(4)
C37 0.044(4) 0.085(5) 0.137(7) 0.009(5) 0.009(4) -0.007(4)
C41 0.040(3) 0.044(3) 0.058(3) 0.013(3) 0.011(2) 0.001(2)
C42 0.076(4) 0.052(4) 0.067(4) 0.012(3) 0.007(3) 0.005(3)
C43 0.079(5) 0.073(5) 0.082(5) 0.033(4) -0.002(4) 0.004(4)
C44 0.037(3) 0.054(4) 0.111(6) 0.031(4) 0.005(3) 0.003(3)
C45 0.064(4) 0.049(4) 0.102(6) 0.007(4) 0.021(4) 0.005(3)
C46 0.069(4) 0.051(4) 0.072(4) 0.014(3) 0.019(3) 0.008(3)
C47 0.066(5) 0.061(5) 0.187(10) 0.058(6) 0.000(5) -0.003(4)
C51 0.043(3) 0.049(3) 0.050(3) 0.012(2) 0.010(2) 0.000(2)
C52 0.045(3) 0.085(5) 0.063(4) -0.006(3) 0.014(3) -0.002(3)
C53 0.044(3) 0.117(6) 0.068(4) 0.004(4) 0.021(3) -0.004(4)
C54 0.040(3) 0.078(4) 0.060(4) 0.021(3) 0.004(3) -0.004(3)
C55 0.057(4) 0.074(4) 0.069(4) -0.002(3) 0.007(3) -0.010(3)
C56 0.051(4) 0.070(4) 0.071(4) -0.009(3) 0.018(3) -0.006(3)
C57 0.051(4) 0.137(8) 0.088(6) 0.027(5) 0.003(4) -0.021(4)
C61 0.046(3) 0.048(3) 0.045(3) 0.005(2) 0.011(2) 0.002(2)
C62 0.061(4) 0.048(3) 0.046(3) 0.000(2) 0.012(3) 0.000(3)
C63 0.061(4) 0.048(3) 0.045(3) -0.004(2) 0.011(3) 0.000(3)
C64 0.047(3) 0.046(3) 0.041(3) -0.001(2) 0.009(2) 0.000(2)
C65 0.049(3) 0.052(3) 0.036(3) 0.000(2) 0.009(2) 0.006(2)
C66 0.051(3) 0.041(3) 0.041(3) 0.003(2) 0.013(2) 0.006(2)
C67 0.070(4) 0.055(3) 0.040(3) -0.001(3) 0.019(3) 0.001(3)
C68 0.063(4) 0.053(3) 0.050(3) 0.011(3) 0.018(3) 0.007(3)
C69 0.051(3) 0.049(3) 0.041(3) 0.005(2) 0.013(2) 0.004(2)
C70 0.050(3) 0.046(3) 0.050(3) 0.003(2) 0.015(3) 0.000(2)
C71 0.055(3) 0.039(3) 0.046(3) 0.003(2) 0.019(3) 0.004(2)
C72 0.050(3) 0.066(4) 0.052(3) 0.007(3) 0.016(3) 0.005(3)
C73 0.075(4) 0.053(3) 0.059(4) 0.000(3) 0.037(3) 0.003(3)
C74 0.081(4) 0.041(3) 0.045(3) 0.002(2) 0.020(3) -0.012(3)
C75 0.078(5) 0.060(4) 0.055(4) -0.004(3) 0.003(3) 0.003(3)
C76 0.063(4) 0.060(4) 0.062(4) -0.006(3) 0.010(3) 0.017(3)
C77 0.110(6) 0.072(5) 0.054(4) -0.006(3) 0.030(4) -0.007(4)
C81 0.057(3) 0.049(3) 0.039(3) 0.001(2) 0.010(2) -0.005(3)
C82 0.081(5) 0.051(4) 0.061(4) 0.006(3) 0.023(3) 0.005(3)
C83 0.116(6) 0.050(4) 0.065(4) 0.007(3) 0.024(4) 0.010(4)
C84 0.111(6) 0.058(4) 0.071(5) 0.000(3) 0.032(4) -0.009(4)
C85 0.078(5) 0.089(6) 0.085(5) 0.011(4) 0.028(4) -0.026(4)
C86 0.076(5) 0.058(4) 0.082(5) 0.009(3) 0.032(4) 0.000(3)
C87 0.181(11) 0.066(5) 0.117(8) 0.018(5) 0.050(7) -0.031(6)
C88 0.044(8) 0.125(19) 0.091(14) 0.021(13) 0.002(8) 0.009(12)
O1 0.098(13) 0.070(10) 0.074(9) 0.029(6) -0.002(8) 0.039(7)
C0AA 0.094(8) 0.088(7) 0.077(7) 0.007(6) 0.045(6) 0.011(6)
O2 0.095(14) 0.092(13) 0.097(13) 0.004(9) 0.039(10) 0.014(9)

loop_
_atom_type_symbol
_atom_type_description
_atom_type_scat_dispersion_real
_atom_type_scat_dispersion_imag
_atom_type_scat_source
C C 0.0033 0.0016 'International Tables Vol C Tables 4.2.6.8 and 6.1.1.4'
H H 0.0000 0.0000 'International Tables Vol C Tables 4.2.6.8 and 6.1.1.4'
Br Br -0.2901 2.4595 'International Tables Vol C Tables 4.2.6.8 and 6.1.1.4'
N N 0.0061 0.0033 'International Tables Vol C Tables 4.2.6.8 and 6.1.1.4'
O O 0.0106 0.0060 'International Tables Vol C Tables 4.2.6.8 and 6.1.1.4'
Rh Rh -1.1178 0.9187 'International Tables Vol C Tables 4.2.6.8 and 6.1.1.4'

loop_
_geom_angle_atom_site_label_1
_geom_angle_atom_site_label_2
_geom_angle_atom_site_label_3
_geom_angle
_geom_angle_site_symmetry_1
_geom_angle_site_symmetry_3
N1 Rh1 Br1' 90.23(13) . .
N1 Rh1 Br1 89.0(2) . .
N1 Rh1 O2 92.6(6) . .
N2 Rh1 Br1' 89.66(13) . .
N2 Rh1 Br1 91.5(2) . .
N2 Rh1 N1 89.67(17) . .
N2 Rh1 N3 90.43(17) . .
N2 Rh1 O2 89.4(6) . .
N3 Rh1 Br1' 90.79(13) . .
N3 Rh1 Br1 90.0(2) . .
N3 Rh1 N1 178.98(18) . .
N3 Rh1 O2 86.4(6) . .
N4 Rh1 Br1' 91.16(13) . .
N4 Rh1 Br1 87.7(2) . .
N4 Rh1 N1 90.07(17) . .
N4 Rh1 N2 179.14(19) . .
N4 Rh1 N3 89.82(17) . .
N4 Rh1 O2 89.7(6) . .
O2 Rh1 Br1' 177.0(6) . .
N5 Rh2 Br2 88.24(14) . .
N5 Rh2 Br2 91.76(14) 2_675 .
N5 Rh2 N5 180.0 2_675 .
N5 Rh2 N6 90.13(17) 2_675 .
N5 Rh2 N6 89.87(17) . .
N5 Rh2 N6 90.13(17) . 2_675
N5 Rh2 N6 89.87(17) 2_675 2_675
N5 Rh2 O1 86.7(6) . .
N5 Rh2 O1 86.7(6) 2_675 2_675
N5 Rh2 O1 93.3(6) . 2_675
N5 Rh2 O1 93.3(6) 2_675 .
N6 Rh2 Br2 88.16(14) 2_675 .
N6 Rh2 Br2 91.84(14) . .
N6 Rh2 N6 180.0 2_675 .
N6 Rh2 O1 95.0(6) 2_675 2_675
N6 Rh2 O1 95.0(6) . .
N6 Rh2 O1 85.0(6) . 2_675
N6 Rh2 O1 85.0(6) 2_675 .
O1 Rh2 Br2 8.5(5) 2_675 .
O1 Rh2 Br2 171.5(5) . .
O1 Rh2 O1 180.0(3) . 2_675
C1 N1 Rh1 126.1(4) . .
C1 N1 C4 107.4(4) . .
C4 N1 Rh1 126.3(3) . .
C6 N2 Rh1 126.4(3) . .
C6 N2 C9 107.7(4) . .
C9 N2 Rh1 125.9(4) . .
C11 N3 Rh1 126.2(3) . .
C14 N3 Rh1 126.7(3) . .
C14 N3 C11 106.9(4) . .
C16 N4 Rh1 126.5(3) . .
C16 N4 C19 107.5(4) . .
C19 N4 Rh1 125.9(4) . .
C61 N5 Rh2 126.7(3) . .
C64 N5 Rh2 126.5(4) . .
C64 N5 C61 106.8(4) . .
C66 N6 Rh2 126.3(3) . .
C66 N6 C69 107.6(4) . .
C69 N6 Rh2 126.1(3) . .
N1 C1 C2 108.5(5) . .
N1 C1 C20 126.3(5) . .
C20 C1 C2 125.2(5) . .
C3 C2 C1 108.0(5) . .
C2 C3 C4 107.3(5) . .
N1 C4 C3 108.9(4) . .
N1 C4 C5 125.9(5) . .
C5 C4 C3 125.2(5) . .
C4 C5 C21 117.8(5) . .
C6 C5 C4 124.6(5) . .
C6 C5 C21 117.5(5) . .
N2 C6 C5 126.9(5) . .
N2 C6 C7 108.1(5) . .
C5 C6 C7 125.0(5) . .
C8 C7 C6 108.0(5) . .
C7 C8 C9 107.3(5) . .
N2 C9 C8 108.8(5) . .
N2 C9 C10 126.5(5) . .
C10 C9 C8 124.7(5) . .
C9 C10 C11 125.6(5) . .
C9 C10 C31 117.6(5) . .
C11 C10 C31 116.8(5) . .
N3 C11 C10 125.2(5) . .
N3 C11 C12 108.8(4) . .
C10 C11 C12 126.0(5) . .
C13 C12 C11 107.7(5) . .
C12 C13 C14 108.1(5) . .
N3 C14 C13 108.4(4) . .
N3 C14 C15 125.5(5) . .
C15 C14 C13 126.1(5) . .
C14 C15 C16 124.8(5) . .
C14 C15 C41 118.6(5) . .
C16 C15 C41 116.6(5) . .
N4 C16 C15 126.5(5) . .
N4 C16 C17 108.2(5) . .
C15 C16 C17 125.3(5) . .
C18 C17 C16 108.8(5) . .
C17 C18 C19 107.7(5) . .
N4 C19 C18 107.7(5) . .
N4 C19 C20 127.2(5) . .
C20 C19 C18 125.2(5) . .
C1 C20 C19 124.2(5) . .
C1 C20 C51 119.2(5) . .
C19 C20 C51 116.6(5) . .
C22 C21 C5 120.9(5) . .
C26 C21 C5 122.0(6) . .
C26 C21 C22 117.1(6) . .
C21 C22 C23 120.1(7) . .
C24 C23 C22 122.1(7) . .
C23 C24 C25 117.4(6) . .
C23 C24 C27 120.7(8) . .
C25 C24 C27 121.9(8) . .
C24 C25 C26 121.2(7) . .
C21 C26 C25 122.1(7) . .
C32 C31 C10 121.3(5) . .
C32 C31 C36 116.6(5) . .
C36 C31 C10 122.1(5) . .
C31 C32 C33 121.5(6) . .
C34 C33 C32 121.4(6) . .
C33 C34 C35 118.0(6) . .
C33 C34 C37 121.7(7) . .
C35 C34 C37 120.3(6) . .
C34 C35 C36 120.9(6) . .
C31 C36 C35 121.6(6) . .
C42 C41 C15 123.8(5) . .
C42 C41 C46 117.4(6) . .
C46 C41 C15 118.8(5) . .
C41 C42 C43 121.0(6) . .
C44 C43 C42 121.1(7) . .
C43 C44 C47 122.1(8) . .
C45 C44 C43 118.6(6) . .
C45 C44 C47 119.3(7) . .
C44 C45 C46 121.1(7) . .
C41 C46 C45 120.7(6) . .
C52 C51 C20 121.1(5) . .
C52 C51 C56 117.0(5) . .
C56 C51 C20 121.8(5) . .
C51 C52 C53 121.3(6) . .
C54 C53 C52 120.9(6) . .
C53 C54 C57 120.9(6) . .
C55 C54 C53 118.1(6) . .
C55 C54 C57 121.0(7) . .
C54 C55 C56 120.8(6) . .
C51 C56 C55 121.8(6) . .
N5 C61 C62 109.3(5) . .
N5 C61 C70 125.4(5) . 2_675
C70 C61 C62 125.2(5) 2_675 .
C63 C62 C61 107.2(5) . .
C62 C63 C64 107.3(5) . .
N5 C64 C63 109.4(5) . .
N5 C64 C65 126.8(5) . .
C65 C64 C63 123.8(5) . .
C64 C65 C71 116.8(5) . .
C66 C65 C64 124.5(5) . .
C66 C65 C71 118.7(5) . .
N6 C66 C65 126.1(5) . .
N6 C66 C67 108.8(4) . .
C65 C66 C67 125.1(5) . .
C68 C67 C66 107.8(5) . .
C67 C68 C69 107.2(5) . .
N6 C69 C68 108.6(5) . .
N6 C69 C70 126.4(5) . .
C70 C69 C68 125.0(5) . .
C61 C70 C81 115.5(5) 2_675 .
C69 C70 C61 125.3(5) . 2_675
C69 C70 C81 119.2(5) . .
C72 C71 C65 120.9(5) . .
C76 C71 C65 121.6(5) . .
C76 C71 C72 117.4(5) . .
C71 C72 C73 121.0(6) . .
C74 C73 C72 120.5(6) . .
C73 C74 C77 120.0(6) . .
C75 C74 C73 118.4(6) . .
C75 C74 C77 121.5(7) . .
C74 C75 C76 121.5(6) . .
C71 C76 C75 121.1(6) . .
C82 C81 C70 120.6(5) . .
C86 C81 C70 121.4(6) . .
C86 C81 C82 117.9(6) . .
C83 C82 C81 120.6(7) . .
C84 C83 C82 122.7(7) . .
C83 C84 C85 117.4(7) . .
C83 C84 C87 123.5(8) . .
C85 C84 C87 119.1(8) . .
C86 C85 C84 120.1(7) . .
C81 C86 C85 121.2(7) . .
C88 O1 Rh2 117.7(17) . .
C0AA O2 Rh1 117.5(13) . .

loop_
_geom_bond_atom_site_label_1
_geom_bond_atom_site_label_2
_geom_bond_distance
_geom_bond_site_symmetry_2
Rh1 Br1' 2.3619(9) .
Rh1 Br1 2.300(7) .
Rh1 N1 2.041(4) .
Rh1 N2 2.032(4) .
Rh1 N3 2.036(4) .
Rh1 N4 2.016(4) .
Rh1 O2 2.27(2) .
Rh2 Br2 2.468(3) .
Rh2 N5 2.031(4) .
Rh2 N5 2.031(4) 2_675
Rh2 N6 2.040(4) 2_675
Rh2 N6 2.040(4) .
Rh2 O1 2.093(19) .
Rh2 O1 2.093(19) 2_675
N1 C1 1.376(6) .
N1 C4 1.376(6) .
N2 C6 1.371(7) .
N2 C9 1.374(6) .
N3 C11 1.386(6) .
N3 C14 1.375(7) .
N4 C16 1.370(7) .
N4 C19 1.378(6) .
N5 C61 1.378(7) .
N5 C64 1.353(6) .
N6 C66 1.367(6) .
N6 C69 1.377(7) .
C1 C2 1.435(8) .
C1 C20 1.378(7) .
C2 C3 1.348(8) .
C3 C4 1.435(7) .
C4 C5 1.396(7) .
C5 C6 1.374(8) .
C5 C21 1.504(7) .
C6 C7 1.441(7) .
C7 C8 1.345(8) .
C8 C9 1.435(7) .
C9 C10 1.383(8) .
C10 C11 1.395(7) .
C10 C31 1.494(7) .
C11 C12 1.421(8) .
C12 C13 1.340(8) .
C13 C14 1.433(7) .
C14 C15 1.386(7) .
C15 C16 1.387(8) .
C15 C41 1.505(7) .
C16 C17 1.433(7) .
C17 C18 1.313(8) .
C18 C19 1.451(7) .
C19 C20 1.389(8) .
C20 C51 1.501(7) .
C21 C22 1.376(8) .
C21 C26 1.368(8) .
C22 C23 1.400(9) .
C23 C24 1.353(10) .
C24 C25 1.369(10) .
C24 C27 1.527(9) .
C25 C26 1.373(10) .
C31 C32 1.371(8) .
C31 C36 1.378(8) .
C32 C33 1.392(8) .
C33 C34 1.356(9) .
C34 C35 1.368(9) .
C34 C37 1.502(8) .
C35 C36 1.390(9) .
C41 C42 1.370(8) .
C41 C46 1.388(8) .
C42 C43 1.396(9) .
C43 C44 1.363(10) .
C44 C45 1.355(10) .
C44 C47 1.517(9) .
C45 C46 1.395(9) .
C51 C52 1.367(8) .
C51 C56 1.371(8) .
C52 C53 1.379(8) .
C53 C54 1.369(9) .
C54 C55 1.357(9) .
C54 C57 1.528(8) .
C55 C56 1.376(8) .
C61 C62 1.428(7) .
C61 C70 1.405(7) 2_675
C62 C63 1.342(8) .
C63 C64 1.442(7) .
C64 C65 1.394(7) .
C65 C66 1.392(7) .
C65 C71 1.501(7) .
C66 C67 1.441(8) .
C67 C68 1.344(8) .
C68 C69 1.446(7) .
C69 C70 1.381(7) .
C70 C81 1.508(7) .
C71 C72 1.379(8) .
C71 C76 1.370(8) .
C72 C73 1.397(8) .
C73 C74 1.369(9) .
C74 C75 1.352(9) .
C74 C77 1.525(8) .
C75 C76 1.389(8) .
C81 C82 1.387(9) .
C81 C86 1.374(9) .
C82 C83 1.383(9) .
C83 C84 1.340(11) .
C84 C85 1.419(11) .
C84 C87 1.519(10) .
C85 C86 1.391(9) .
C88 O1 1.35(2) .
C0AA O2 1.37(2) .
